data_2205653
loop_
_publ_author_name
'B. Sridhar'
'K. Ravikumar'

_publ_section_title
;
 A carbamoyl-substituted dihydropyrimidine with dimethyl sulfoxide
 solvent
;
_journal_issue 5
_journal_name_full 'Acta Crystallographica Section E'
_journal_page_first o1414
_journal_page_last o1416
_journal_paper_doi 10.1107/S1600536805011773
_journal_volume 61
_journal_year 2005
_chemical_formula_iupac 'C13 H15 N3 O S. C2 H6 O S'
_chemical_formula_moiety 'C13 H15 N3 O S. C2 H6 O S'
_chemical_formula_sum 'C15 H21 N3 O2 S2'
_chemical_formula_weight 339.47
_chemical_name_systematic
;
 1,4-dihydro-6-methy-5-N-methy carbamoyl-4-phenyl-2(3H)-pyrimidinethione
;
_space_group_IT_number 15
_symmetry_cell_setting monoclinic
_symmetry_space_group_name_Hall '-C 2yc'
_symmetry_space_group_name_H-M 'C 1 2/c 1'
_atom_sites_solution_hydrogens geom
_atom_sites_solution_primary direct
_atom_sites_solution_secondary difmap
_audit_creation_method SHELXL-97
_cell_angle_alpha 90.00
_cell_angle_beta 109.1560(10)
_cell_angle_gamma 90.00
_cell_formula_units_Z 8
_cell_length_a 32.2080(19)
_cell_length_b 6.8884(4)
_cell_length_c 16.6204(10)
_cell_measurement_reflns_used 6813
_cell_measurement_temperature 273(2)
_cell_measurement_theta_max 27.99
_cell_measurement_theta_min 2.50
_cell_volume 3483.3(4)
_computing_cell_refinement 'SAINT (Bruker, 2001)'
_computing_data_collection 'SMART (Bruker, 2001)'
_computing_data_reduction SAINT
_computing_molecular_graphics 'SHELXTL/PC (Sheldrick, 1990) and MERCURY (Bruno <i>et al.</i>, 2002)'
_computing_publication_material SHELXL97
_computing_structure_refinement 'SHELXL97 (Sheldrick, 1997)'
_computing_structure_solution 'SHELXS97 (Sheldrick, 1997)'
_diffrn_ambient_temperature 273(2)
_diffrn_measured_fraction_theta_full 0.999
_diffrn_measured_fraction_theta_max 0.961
_diffrn_measurement_device 'Bruker SMART APEX CCD area-detector'
_diffrn_measurement_device_type 'Bruker SMART APEX CCD area-detector'
_diffrn_measurement_method '\w scans'
_diffrn_radiation_monochromator graphite
_diffrn_radiation_source 'fine-focus sealed tube'
_diffrn_radiation_type MoK\a
_diffrn_radiation_wavelength 0.71073
_diffrn_reflns_av_R_equivalents 0.0189
_diffrn_reflns_av_sigmaI/netI 0.0181
_diffrn_reflns_limit_h_max 42
_diffrn_reflns_limit_h_min -42
_diffrn_reflns_limit_k_max 8
_diffrn_reflns_limit_k_min -8
_diffrn_reflns_limit_l_max 21
_diffrn_reflns_limit_l_min -21
_diffrn_reflns_number 14448
_diffrn_reflns_theta_full 25.00
_diffrn_reflns_theta_max 28.00
_diffrn_reflns_theta_min 2.50
_diffrn_standards_number 0
_exptl_absorpt_coefficient_mu 0.315
_exptl_absorpt_correction_type none
_exptl_crystal_colour colorless
_exptl_crystal_density_diffrn 1.295
_exptl_crystal_density_method 'not measured'
_exptl_crystal_description block
_exptl_crystal_F_000 1440
_exptl_crystal_size_max 0.20
_exptl_crystal_size_mid 0.15
_exptl_crystal_size_min 0.10
_refine_diff_density_max 0.736
_refine_diff_density_min -0.443
_refine_ls_extinction_method none
_refine_ls_goodness_of_fit_ref 1.046
_refine_ls_hydrogen_treatment constr
_refine_ls_matrix_type full
_refine_ls_number_parameters 203
_refine_ls_number_reflns 4040
_refine_ls_number_restraints 0
_refine_ls_restrained_S_all 1.046
_refine_ls_R_factor_all 0.0595
_refine_ls_R_factor_gt 0.0536
_refine_ls_shift/su_max 0.001
_refine_ls_shift/su_mean 0.000
_refine_ls_structure_factor_coef Fsqd
_refine_ls_weighting_details 'w=1/[\s^2^(Fo^2^)+(0.0953P)^2^+2.7256P] where P=(Fo^2^+2Fc^2^)/3'
_refine_ls_weighting_scheme calc
_refine_ls_wR_factor_gt 0.1568
_refine_ls_wR_factor_ref 0.1635
_reflns_number_gt 3511
_reflns_number_total 4040
_reflns_threshold_expression I>2\s(I)
_cod_data_source_file bt6648.cif
_cod_data_source_block I
_cod_original_cell_volume 3483.2(4)
_cod_original_sg_symbol_H-M 'C 2/c'
_cod_database_code 2205653

loop_
_symmetry_equiv_pos_as_xyz
'x, y, z'
'-x, y, -z+1/2'
'x+1/2, y+1/2, z'
'-x+1/2, y+1/2, -z+1/2'
'-x, -y, -z'
'x, -y, z-1/2'
'-x+1/2, -y+1/2, -z'
'x+1/2, -y+1/2, z-1/2'

loop_
_atom_site_label
_atom_site_fract_x
_atom_site_fract_y
_atom_site_fract_z
_atom_site_U_iso_or_equiv
_atom_site_adp_type
_atom_site_calc_flag
_atom_site_refinement_flags
_atom_site_occupancy
_atom_site_type_symbol
S1 0.791818(15) 0.51876(7) 0.51461(3) 0.04676(18) Uani d . 1 S
S2 0.94023(3) 0.29932(15) 0.96233(5) 0.0898(3) Uani d . 1 S
O1 0.96142(8) 0.2555(4) 0.89830(16) 0.0949(7) Uani d . 1 O
O32 0.90983(5) -0.2596(2) 0.67146(12) 0.0623(4) Uani d . 1 O
N1 0.86768(5) 0.3820(2) 0.61514(11) 0.0446(4) Uani d . 1 N
H1 0.8765 0.5003 0.6173 0.054 Uiso calc R 1 H
N5 0.81159(4) 0.1630(2) 0.57753(9) 0.0371(3) Uani d . 1 N
H5 0.7868 0.1289 0.5413 0.044 Uiso calc R 1 H
N33 0.94323(6) -0.0682(3) 0.78357(12) 0.0544(4) Uani d . 1 N
H33 0.9447 0.0463 0.8050 0.065 Uiso calc R 1 H
C2 0.89827(5) 0.2390(3) 0.65583(12) 0.0398(4) Uani d . 1 C
C3 0.88422(5) 0.0633(3) 0.66757(11) 0.0366(4) Uani d . 1 C
C4 0.83547(5) 0.0172(2) 0.63918(11) 0.0358(4) Uani d . 1 C
H4 0.8309 -0.1095 0.6109 0.043 Uiso calc R 1 H
C6 0.82481(5) 0.3433(3) 0.57252(10) 0.0356(4) Uani d . 1 C
C7 0.81931(6) 0.0057(3) 0.71526(12) 0.0461(5) Uani d . 1 C
C8 0.80292(8) 0.1658(4) 0.74406(15) 0.0658(6) Uani d . 1 C
H8 0.8012 0.2837 0.7159 0.079 Uiso calc R 1 H
C9 0.78892(10) 0.1538(7) 0.81482(18) 0.0986(12) Uani d . 1 C
H9 0.7773 0.2619 0.8334 0.118 Uiso calc R 1 H
C10 0.79255(11) -0.0218(9) 0.8571(2) 0.1144(18) Uani d . 1 C
H10 0.7837 -0.0313 0.9049 0.137 Uiso calc R 1 H
C11 0.80875(12) -0.1786(8) 0.8295(2) 0.1125(16) Uani d . 1 C
H11 0.8110 -0.2954 0.8587 0.135 Uiso calc R 1 H
C12 0.82221(9) -0.1696(5) 0.75793(19) 0.0745(8) Uani d . 1 C
H12 0.8330 -0.2796 0.7391 0.089 Uiso calc R 1 H
C13 0.91132(19) 0.0905(8) 0.9735(3) 0.1392(19) Uani d . 1 C
H13A 0.8935 0.0456 0.9182 0.209 Uiso calc R 1 H
H13B 0.8928 0.1208 1.0068 0.209 Uiso calc R 1 H
H13C 0.9318 -0.0092 1.0015 0.209 Uiso calc R 1 H
C14 0.89341(16) 0.4344(9) 0.9087(4) 0.1449(19) Uani d . 1 C
H14A 0.9019 0.5643 0.8999 0.217 Uiso calc R 1 H
H14B 0.8741 0.4381 0.9420 0.217 Uiso calc R 1 H
H14C 0.8785 0.3752 0.8546 0.217 Uiso calc R 1 H
C21 0.94546(6) 0.3028(3) 0.67695(17) 0.0562(5) Uani d . 1 C
H21A 0.9640 0.1906 0.6844 0.084 Uiso calc R 1 H
H21B 0.9539 0.3773 0.7286 0.084 Uiso calc R 1 H
H21C 0.9484 0.3810 0.6313 0.084 Uiso calc R 1 H
C31 0.91375(6) -0.1014(3) 0.70731(13) 0.0432(4) Uani d . 1 C
C34 0.97297(9) -0.2164(4) 0.83229(19) 0.0762(8) Uani d . 1 C
H34A 1.0010 -0.2032 0.8241 0.114 Uiso calc R 1 H
H34B 0.9610 -0.3424 0.8134 0.114 Uiso calc R 1 H
H34C 0.9766 -0.2015 0.8916 0.114 Uiso calc R 1 H

loop_
_atom_site_aniso_label
_atom_site_aniso_U_11
_atom_site_aniso_U_22
_atom_site_aniso_U_33
_atom_site_aniso_U_12
_atom_site_aniso_U_13
_atom_site_aniso_U_23
S1 0.0358(3) 0.0462(3) 0.0502(3) 0.00205(17) 0.0031(2) 0.00988(19)
S2 0.0895(6) 0.1078(7) 0.0632(4) -0.0128(5) 0.0129(4) -0.0182(4)
O1 0.0870(15) 0.1046(17) 0.1008(16) -0.0128(12) 0.0411(13) -0.0244(13)
O32 0.0464(8) 0.0367(7) 0.0911(12) 0.0032(6) 0.0057(8) -0.0055(7)
N1 0.0292(7) 0.0347(7) 0.0624(10) -0.0018(6) 0.0047(6) 0.0034(7)
N5 0.0274(6) 0.0428(8) 0.0346(7) -0.0041(5) 0.0015(5) 0.0009(6)
N33 0.0451(9) 0.0522(10) 0.0554(10) 0.0093(8) 0.0023(7) 0.0055(8)
C2 0.0273(8) 0.0380(9) 0.0506(10) 0.0005(6) 0.0080(7) -0.0023(7)
C3 0.0274(7) 0.0375(8) 0.0425(9) 0.0013(6) 0.0082(6) -0.0016(7)
C4 0.0287(8) 0.0355(8) 0.0404(8) -0.0021(6) 0.0074(6) 0.0007(6)
C6 0.0306(8) 0.0407(9) 0.0337(8) 0.0012(6) 0.0079(6) -0.0001(6)
C7 0.0279(8) 0.0658(13) 0.0413(9) -0.0021(7) 0.0070(7) 0.0104(8)
C8 0.0571(13) 0.0927(18) 0.0513(12) 0.0111(12) 0.0228(10) 0.0028(12)
C9 0.0670(17) 0.179(4) 0.0571(15) 0.014(2) 0.0305(13) -0.007(2)
C10 0.0569(17) 0.238(6) 0.0530(15) -0.002(2) 0.0246(13) 0.033(2)
C11 0.0714(19) 0.178(4) 0.087(2) -0.008(2) 0.0234(18) 0.076(3)
C12 0.0582(14) 0.0877(19) 0.0779(16) -0.0026(13) 0.0228(12) 0.0350(14)
C13 0.188(5) 0.141(4) 0.103(3) -0.051(4) 0.068(3) 0.000(3)
C14 0.094(3) 0.179(5) 0.168(5) 0.011(3) 0.053(3) 0.020(4)
C21 0.0292(9) 0.0468(11) 0.0865(16) -0.0027(7) 0.0108(9) 0.0063(10)
C31 0.0302(8) 0.0390(9) 0.0592(11) 0.0006(7) 0.0130(7) 0.0049(8)
C34 0.0590(14) 0.0798(18) 0.0769(17) 0.0205(13) 0.0049(12) 0.0249(14)

loop_
_atom_type_symbol
_atom_type_description
_atom_type_scat_dispersion_real
_atom_type_scat_dispersion_imag
_atom_type_scat_source
C C 0.0033 0.0016 'International Tables Vol C Tables 4.2.6.8 and 6.1.1.4'
H H 0.0000 0.0000 'International Tables Vol C Tables 4.2.6.8 and 6.1.1.4'
N N 0.0061 0.0033 'International Tables Vol C Tables 4.2.6.8 and 6.1.1.4'
O O 0.0106 0.0060 'International Tables Vol C Tables 4.2.6.8 and 6.1.1.4'
S S 0.1246 0.1234 'International Tables Vol C Tables 4.2.6.8 and 6.1.1.4'

loop_
_geom_angle_atom_site_label_1
_geom_angle_atom_site_label_2
_geom_angle_atom_site_label_3
_geom_angle
O1 S2 C14 105.5(2)
O1 S2 C13 107.2(2)
C14 S2 C13 95.3(3)
C6 N1 C2 123.25(15)
C6 N1 H1 118.4
C2 N1 H1 118.4
C6 N5 C4 125.65(14)
C6 N5 H5 117.2
C4 N5 H5 117.2
C31 N33 C34 123.0(2)
C31 N33 H33 118.5
C34 N33 H33 118.5
C3 C2 N1 119.49(15)
C3 C2 C21 126.64(17)
N1 C2 C21 113.74(16)
C2 C3 C31 124.11(15)
C2 C3 C4 120.82(15)
C31 C3 C4 115.07(15)
N5 C4 C3 109.10(14)
N5 C4 C7 111.99(14)
C3 C4 C7 110.75(14)
N5 C4 H4 108.3
C3 C4 H4 108.3
C7 C4 H4 108.3
N5 C6 N1 116.44(15)
N5 C6 S1 123.53(12)
N1 C6 S1 120.00(14)
C8 C7 C12 119.3(2)
C8 C7 C4 121.57(18)
C12 C7 C4 119.1(2)
C7 C8 C9 120.9(3)
C7 C8 H8 119.5
C9 C8 H8 119.5
C10 C9 C8 118.9(4)
C10 C9 H9 120.6
C8 C9 H9 120.6
C11 C10 C9 120.5(3)
C11 C10 H10 119.8
C9 C10 H10 119.8
C10 C11 C12 121.3(3)
C10 C11 H11 119.3
C12 C11 H11 119.3
C7 C12 C11 119.1(3)
C7 C12 H12 120.4
C11 C12 H12 120.4
S2 C13 H13A 109.5
S2 C13 H13B 109.5
H13A C13 H13B 109.5
S2 C13 H13C 109.5
H13A C13 H13C 109.5
H13B C13 H13C 109.5
S2 C14 H14A 109.5
S2 C14 H14B 109.5
H14A C14 H14B 109.5
S2 C14 H14C 109.5
H14A C14 H14C 109.5
H14B C14 H14C 109.5
C2 C21 H21A 109.5
C2 C21 H21B 109.5
H21A C21 H21B 109.5
C2 C21 H21C 109.5
H21A C21 H21C 109.5
H21B C21 H21C 109.5
O32 C31 N33 122.81(18)
O32 C31 C3 120.80(17)
N33 C31 C3 116.36(17)
N33 C34 H34A 109.5
N33 C34 H34B 109.5
H34A C34 H34B 109.5
N33 C34 H34C 109.5
H34A C34 H34C 109.5
H34B C34 H34C 109.5

loop_
_geom_bond_atom_site_label_1
_geom_bond_atom_site_label_2
_geom_bond_distance
_geom_bond_publ_flag
S1 C6 1.6870(17) ?
S2 O1 1.472(2) ?
S2 C14 1.747(5) ?
S2 C13 1.756(5) ?
O32 C31 1.229(2) y
N1 C6 1.355(2) y
N1 C2 1.401(2) y
N1 H1 0.8600 ?
N5 C6 1.324(2) y
N5 C4 1.460(2) y
N5 H5 0.8600 ?
N33 C31 1.331(3) y
N33 C34 1.451(3) ?
N33 H33 0.8600 ?
C2 C3 1.328(3) y
C2 C21 1.509(2) ?
C3 C31 1.489(2) ?
C3 C4 1.518(2) y
C4 C7 1.519(3) ?
C4 H4 0.9800 ?
C7 C8 1.374(3) ?
C7 C12 1.388(3) ?
C8 C9 1.393(4) ?
C8 H8 0.9300 ?
C9 C10 1.384(6) ?
C9 H9 0.9300 ?
C10 C11 1.344(7) ?
C10 H10 0.9300 ?
C11 C12 1.394(5) ?
C11 H11 0.9300 ?
C12 H12 0.9300 ?
C13 H13A 0.9600 ?
C13 H13B 0.9600 ?
C13 H13C 0.9600 ?
C14 H14A 0.9600 ?
C14 H14B 0.9600 ?
C14 H14C 0.9600 ?
C21 H21A 0.9600 ?
C21 H21B 0.9600 ?
C21 H21C 0.9600 ?
C34 H34A 0.9600 ?
C34 H34B 0.9600 ?
C34 H34C 0.9600 ?

loop_
_geom_hbond_atom_site_label_D
_geom_hbond_atom_site_label_H
_geom_hbond_atom_site_label_A
_geom_hbond_site_symmetry_A
_geom_hbond_distance_DH
_geom_hbond_distance_HA
_geom_hbond_distance_DA
_geom_hbond_angle_DHA
N1 H1 O32 1_565 0.86 2.02 2.825(2) 156
N5 H5 S1 7_656 0.86 2.60 3.4150(10) 158
N33 H33 O1 . 0.86 2.06 2.867(3) 157

loop_
_geom_torsion_atom_site_label_1
_geom_torsion_atom_site_label_2
_geom_torsion_atom_site_label_3
_geom_torsion_atom_site_label_4
_geom_torsion
C6 N1 C2 C3 -12.7(3)
C6 N1 C2 C21 163.45(19)
N1 C2 C3 C31 177.86(17)
C21 C2 C3 C31 2.2(3)
N1 C2 C3 C4 -1.3(3)
C21 C2 C3 C4 -176.98(19)
C6 N5 C4 C3 -26.3(2)
C6 N5 C4 C7 96.72(19)
C2 C3 C4 N5 18.2(2)
C31 C3 C4 N5 -161.05(15)
C2 C3 C4 C7 -105.5(2)
C31 C3 C4 C7 75.24(19)
C4 N5 C6 N1 15.2(3)
C4 N5 C6 S1 -166.72(13)
C2 N1 C6 N5 6.2(3)
C2 N1 C6 S1 -171.95(14)
N5 C4 C7 C8 -31.0(2)
C3 C4 C7 C8 91.1(2)
N5 C4 C7 C12 150.68(19)
C3 C4 C7 C12 -87.3(2)
C12 C7 C8 C9 -0.5(4)
C4 C7 C8 C9 -178.9(2)
C7 C8 C9 C10 1.3(4)
C8 C9 C10 C11 -0.9(5)
C9 C10 C11 C12 -0.1(6)
C8 C7 C12 C11 -0.5(4)
C4 C7 C12 C11 177.9(2)
C10 C11 C12 C7 0.9(5)
C34 N33 C31 O32 -1.2(3)
C34 N33 C31 C3 177.1(2)
C2 C3 C31 O32 -127.7(2)
C4 C3 C31 O32 51.5(2)
C2 C3 C31 N33 54.0(3)
C4 C3 C31 N33 -126.80(18)
